data_4102551
loop_
_publ_author_name
'Paola Romanato'
'Simon Duttwyler'
'Anthony Linden'
'Kim K. Baldridge'
'Jay S. Siegel'

_publ_contact_author_address
; Institute of Organic Chemistry
   University of Z\"urich
   Winterthurerstrasse 190
   CH-8057 Z\"urich
   Switzerland
;
_publ_contact_author_email alinden@oci.uzh.ch
_publ_contact_author_fax '41 44 635 6812'
_publ_contact_author_name 'Dr. Anthony Linden'
_publ_contact_author_phone '41 44 635 4228'
_publ_section_title
;
 Intramolecular Halogen Stabilization of Silylium Ions Directs Gearing
 Dynamics
;
_journal_name_full 'Journal of the American Chemical Society'
_journal_page_first 7828
_journal_page_last 7829
_journal_paper_doi 10.1021/ja9109665
_journal_volume 132
_journal_year 2010
_chemical_formula_moiety 'C20 H15 F4 Si +, C H6 B11 Cl6 -'
_chemical_formula_sum 'C21 H21 B11 Cl6 F4 Si'
_chemical_formula_weight 709.10
_chemical_name_systematic
;
  ?
;
_space_group_IT_number 62
_symmetry_cell_setting orthorhombic
_symmetry_Int_Tables_number 62
_symmetry_space_group_name_Hall '-P 2ac 2n'
_symmetry_space_group_name_H-M 'P n m a'
_atom_sites_solution_hydrogens geom
_atom_sites_solution_primary direct
_atom_sites_solution_secondary difmap
_audit_creation_date 2009-12-11
_audit_creation_method SHELXL-97
_cell_angle_alpha 90.00
_cell_angle_beta 90.00
_cell_angle_gamma 90.00
_cell_formula_units_Z 8
_cell_length_a 17.7592(3)
_cell_length_b 19.4726(2)
_cell_length_c 18.2732(2)
_cell_measurement_reflns_used 60946
_cell_measurement_temperature 160(1)
_cell_measurement_theta_max 25.0
_cell_measurement_theta_min 2.0
_cell_volume 6319.20(14)
_computing_cell_refinement 'DENZO-SMN (Otwinowski & Minor, 1997)'
_computing_data_collection 'COLLECT (Nonius, 2000)'
_computing_data_reduction 'DENZO-SMN and SCALEPACK (Otwinowski & Minor, 1997)'
_computing_molecular_graphics 'ORTEPII (Johnson, 1976)'
_computing_publication_material 'SHELXL97 and PLATON (Spek, 2009)'
_computing_structure_refinement 'SHELXL97 (Sheldrick, 1997)'
_computing_structure_solution 'SIR92 (Altomare et al., 1994)'
_diffrn_ambient_temperature 160(1)
_diffrn_detector '65 mm CCD camera on \k goniostat'
_diffrn_detector_area_resol_mean 9
_diffrn_measured_fraction_theta_full 0.998
_diffrn_measured_fraction_theta_max 0.998
_diffrn_measurement_device_type 'Nonius KappaCCD area-detector diffractometer'
_diffrn_measurement_method '\w scans with \k offsets'
_diffrn_radiation_monochromator 'horizontally mounted graphite crystal'
_diffrn_radiation_source 'Nonius FR590 sealed tube generator'
_diffrn_radiation_type 'Mo K\a'
_diffrn_radiation_wavelength 0.71073
_diffrn_reflns_av_R_equivalents 0.0752
_diffrn_reflns_av_sigmaI/netI 0.0298
_diffrn_reflns_limit_h_max 21
_diffrn_reflns_limit_h_min -21
_diffrn_reflns_limit_k_max 23
_diffrn_reflns_limit_k_min -22
_diffrn_reflns_limit_l_max 21
_diffrn_reflns_limit_l_min -21
_diffrn_reflns_number 69387
_diffrn_reflns_theta_full 25.03
_diffrn_reflns_theta_max 25.03
_diffrn_reflns_theta_min 2.09
_diffrn_standards_decay_% 0
_diffrn_standards_number 0
_exptl_absorpt_coefficient_mu 0.621
_exptl_absorpt_correction_T_max 0.899
_exptl_absorpt_correction_T_min 0.858
_exptl_absorpt_correction_type multi-scan
_exptl_absorpt_process_details '(Blessing, 1995)'
_exptl_crystal_colour colourless
_exptl_crystal_density_diffrn 1.491
_exptl_crystal_density_method 'not measured'
_exptl_crystal_description prism
_exptl_crystal_F_000 2832
_exptl_crystal_size_max 0.20
_exptl_crystal_size_mid 0.20
_exptl_crystal_size_min 0.17
_refine_diff_density_max 0.737
_refine_diff_density_min -0.265
_refine_diff_density_rms 0.053
_refine_ls_extinction_method none
_refine_ls_goodness_of_fit_ref 1.038
_refine_ls_hydrogen_treatment constr
_refine_ls_matrix_type full
_refine_ls_number_parameters 408
_refine_ls_number_reflns 5752
_refine_ls_number_restraints 0
_refine_ls_restrained_S_all 1.038
_refine_ls_R_factor_all 0.0545
_refine_ls_R_factor_gt 0.0357
_refine_ls_shift/su_max 0.002
_refine_ls_shift/su_mean 0.000
_refine_ls_structure_factor_coef Fsqd
_refine_ls_weighting_details 'w=1/[\s^2^(Fo^2^)+(0.0390P)^2^+4.7879P] where P=(Fo^2^+2Fc^2^)/3'
_refine_ls_weighting_scheme calc
_refine_ls_wR_factor_gt 0.0812
_refine_ls_wR_factor_ref 0.0913
_reflns_number_gt 4443
_reflns_number_total 5753
_reflns_threshold_expression 'I > 2\s(I)'
_cod_data_source_file ja9109665_si_001.cif
_cod_data_source_block 1a-CB11H6Cl6
_cod_original_sg_symbol_H-M 'P n m a '
_cod_database_code 4102551

loop_
_symmetry_equiv_pos_as_xyz
'x, y, z'
'x+1/2, -y+1/2, -z+1/2'
'-x, y+1/2, -z'
'-x+1/2, -y, z+1/2'
'-x, -y, -z'
'-x-1/2, y-1/2, z-1/2'
'x, -y-1/2, z'
'x-1/2, y, -z-1/2'

loop_
_atom_site_label
_atom_site_type_symbol
_atom_site_fract_x
_atom_site_fract_y
_atom_site_fract_z
_atom_site_U_iso_or_equiv
_atom_site_adp_type
_atom_site_occupancy
_atom_site_symmetry_multiplicity
_atom_site_calc_flag
_atom_site_refinement_flags
Si1 Si 0.74440(4) 1.05308(3) 0.53454(4) 0.02913(16) Uani 1 1 d .
F1 F 0.83749(11) 1.01720(9) 0.26978(8) 0.0558(5) Uani 1 1 d .
F2 F 0.86086(8) 1.02366(7) 0.52690(7) 0.0355(3) Uani 1 1 d .
F3 F 0.56658(10) 0.83641(8) 0.53870(10) 0.0548(5) Uani 1 1 d .
F4 F 0.63017(8) 1.07293(7) 0.53517(7) 0.0330(3) Uani 1 1 d .
C1 C 0.72501(14) 0.98491(12) 0.46659(13) 0.0300(5) Uani 1 1 d .
C2 C 0.77536(14) 0.97341(13) 0.40776(13) 0.0321(6) Uani 1 1 d .
C3 C 0.76158(16) 0.92068(14) 0.35819(15) 0.0425(7) Uani 1 1 d .
H3 H 0.7959 0.9128 0.3192 0.051 Uiso 1 1 calc R
C4 C 0.69874(16) 0.87979(15) 0.36510(17) 0.0474(8) Uani 1 1 d .
H4 H 0.6902 0.8437 0.3311 0.057 Uiso 1 1 calc R
C5 C 0.64818(16) 0.89082(14) 0.42094(16) 0.0430(7) Uani 1 1 d .
H5 H 0.6044 0.8630 0.4245 0.052 Uiso 1 1 calc R
C6 C 0.66065(14) 0.94272(13) 0.47257(14) 0.0331(6) Uani 1 1 d .
C7 C 0.74975(15) 1.03282(13) 0.63228(13) 0.0345(6) Uani 1 1 d .
H71 H 0.7920 1.0577 0.6543 0.052 Uiso 1 1 calc R
H72 H 0.7574 0.9833 0.6386 0.052 Uiso 1 1 calc R
H73 H 0.7028 1.0466 0.6563 0.052 Uiso 1 1 calc R
C8 C 0.76152(16) 1.14135(13) 0.50408(14) 0.0379(6) Uani 1 1 d .
H81 H 0.7403 1.1735 0.5398 0.057 Uiso 1 1 calc R
H82 H 0.7376 1.1486 0.4564 0.057 Uiso 1 1 calc R
H83 H 0.8159 1.1491 0.4998 0.057 Uiso 1 1 calc R
C9 C 0.84600(14) 1.01398(13) 0.39883(13) 0.0328(6) Uani 1 1 d .
C10 C 0.87704(16) 1.03171(14) 0.33108(14) 0.0406(7) Uani 1 1 d .
C11 C 0.94524(18) 1.06379(15) 0.32274(16) 0.0482(7) Uani 1 1 d .
H11 H 0.9634 1.0745 0.2752 0.058 Uiso 1 1 calc R
C12 C 0.98727(17) 1.08037(15) 0.38368(16) 0.0468(7) Uani 1 1 d .
H12 H 1.0351 1.1016 0.3782 0.056 Uiso 1 1 calc R
C13 C 0.95969(15) 1.06596(14) 0.45315(15) 0.0385(6) Uani 1 1 d .
H13 H 0.9873 1.0771 0.4961 0.046 Uiso 1 1 calc R
C14 C 0.89087(14) 1.03504(13) 0.45650(13) 0.0315(6) Uani 1 1 d .
C15 C 0.60222(14) 0.95322(13) 0.53056(14) 0.0316(6) Uani 1 1 d .
C16 C 0.55541(15) 0.90220(13) 0.55956(15) 0.0381(6) Uani 1 1 d .
C17 C 0.49826(15) 0.91409(15) 0.60846(15) 0.0414(7) Uani 1 1 d .
H17 H 0.4682 0.8771 0.6258 0.050 Uiso 1 1 calc R
C18 C 0.48478(16) 0.98032(15) 0.63222(15) 0.0416(7) Uani 1 1 d .
H18 H 0.4446 0.9892 0.6652 0.050 Uiso 1 1 calc R
C19 C 0.52955(14) 1.03366(14) 0.60808(14) 0.0365(6) Uani 1 1 d .
H19 H 0.5223 1.0794 0.6247 0.044 Uiso 1 1 calc R
C20 C 0.58450(14) 1.01749(13) 0.55937(14) 0.0326(6) Uani 1 1 d .
Cl1 Cl 0.37584(4) 0.84136(3) 0.28354(3) 0.03833(16) Uani 1 1 d .
Cl2 Cl 0.67870(5) 0.7500 0.18505(5) 0.0413(2) Uani 1 2 d S
Cl3 Cl 0.56235(4) 0.90342(3) 0.22023(4) 0.04420(18) Uani 1 1 d .
Cl4 Cl 0.54301(5) 0.7500 0.33901(5) 0.0336(2) Uani 1 2 d S
B1 B 0.43100(16) 0.79578(14) 0.21694(15) 0.0287(6) Uani 1 1 d .
B2 B 0.5790(2) 0.7500 0.1706(2) 0.0312(9) Uani 1 2 d S
B3 B 0.52200(17) 0.82432(15) 0.18816(16) 0.0321(6) Uani 1 1 d .
B4 B 0.5134(2) 0.7500 0.2451(2) 0.0275(8) Uani 1 2 d S
B5 B 0.3888(2) 0.7500 0.1435(2) 0.0344(10) Uani 1 2 d S
H51 H 0.3265 0.7500 0.1336 0.041 Uiso 1 2 calc SR
B6 B 0.44551(18) 0.82386(16) 0.12580(16) 0.0371(7) Uani 1 1 d .
H6 H 0.4202 0.8724 0.1040 0.045 Uiso 1 1 calc R
B7 B 0.53589(18) 0.79545(17) 0.09752(16) 0.0381(7) Uani 1 1 d .
H7 H 0.5699 0.8254 0.0569 0.046 Uiso 1 1 calc R
C21 C 0.4567(2) 0.7500 0.0777(2) 0.0399(9) Uani 1 2 d S
H21 H 0.4401 0.7500 0.0283 0.048 Uiso 1 2 calc SR
Cl9 Cl 0.82931(5) 0.84409(4) 0.55837(4) 0.04888(19) Uani 1 1 d .
Cl10 Cl 0.84930(4) 0.90272(3) 0.75019(4) 0.04518(18) Uani 1 1 d .
Cl11 Cl 0.86224(6) 0.7500 0.86721(5) 0.0433(2) Uani 1 2 d S
Cl12 Cl 0.95279(5) 0.7500 0.68758(6) 0.0438(2) Uani 1 2 d S
C22 C 0.6711(2) 0.7500 0.7133(2) 0.0450(10) Uani 1 2 d S
H22 H 0.6179 0.7500 0.7181 0.054 Uiso 1 2 calc SR
B9 B 0.79217(18) 0.79585(15) 0.63438(16) 0.0368(7) Uani 1 1 d .
B10 B 0.80146(18) 0.82410(15) 0.72703(16) 0.0353(7) Uani 1 1 d .
B11 B 0.8069(2) 0.7500 0.7847(2) 0.0335(9) Uani 1 2 d S
B12 B 0.8523(2) 0.7500 0.6961(2) 0.0312(9) Uani 1 2 d S
B13 B 0.7067(3) 0.7500 0.6274(3) 0.0409(11) Uani 1 2 d S
H131 H 0.6722 0.7500 0.5760 0.049 Uiso 1 2 calc SR
B14 B 0.71246(19) 0.82371(16) 0.68381(18) 0.0404(7) Uani 1 1 d .
H14 H 0.6820 0.8723 0.6697 0.048 Uiso 1 1 calc R
B15 B 0.72122(18) 0.79540(17) 0.77615(18) 0.0408(7) Uani 1 1 d .
H15 H 0.6965 0.8253 0.8227 0.049 Uiso 1 1 calc R

loop_
_atom_site_aniso_label
_atom_site_aniso_U_11
_atom_site_aniso_U_22
_atom_site_aniso_U_33
_atom_site_aniso_U_23
_atom_site_aniso_U_13
_atom_site_aniso_U_12
Si1 0.0308(4) 0.0300(4) 0.0266(3) -0.0036(3) -0.0016(3) -0.0010(3)
F1 0.0702(13) 0.0682(11) 0.0288(8) -0.0051(8) -0.0057(8) 0.0061(9)
F2 0.0334(8) 0.0442(8) 0.0290(7) -0.0015(6) -0.0027(6) -0.0046(7)
F3 0.0469(10) 0.0340(9) 0.0835(13) -0.0021(8) -0.0053(9) -0.0030(7)
F4 0.0298(8) 0.0319(7) 0.0373(8) -0.0036(6) 0.0014(6) -0.0012(6)
C1 0.0276(13) 0.0308(13) 0.0316(13) -0.0049(10) -0.0062(11) 0.0044(10)
C2 0.0274(14) 0.0363(14) 0.0327(13) -0.0076(11) -0.0061(11) 0.0060(11)
C3 0.0346(16) 0.0510(17) 0.0418(15) -0.0174(13) -0.0038(12) 0.0093(13)
C4 0.0366(17) 0.0491(17) 0.0564(18) -0.0283(15) -0.0125(14) 0.0051(13)
C5 0.0304(15) 0.0435(16) 0.0550(17) -0.0192(13) -0.0078(13) -0.0002(12)
C6 0.0266(14) 0.0323(13) 0.0405(14) -0.0057(11) -0.0065(11) 0.0029(11)
C7 0.0341(15) 0.0428(15) 0.0265(13) -0.0027(11) 0.0002(11) 0.0005(12)
C8 0.0391(16) 0.0345(14) 0.0400(15) -0.0018(12) -0.0009(12) -0.0002(12)
C9 0.0329(15) 0.0344(13) 0.0313(13) -0.0061(11) -0.0001(11) 0.0073(11)
C10 0.0459(17) 0.0458(16) 0.0300(14) -0.0055(12) -0.0001(12) 0.0109(13)
C11 0.056(2) 0.0508(17) 0.0381(16) 0.0005(13) 0.0167(14) 0.0043(15)
C12 0.0402(17) 0.0448(16) 0.0555(18) -0.0001(14) 0.0132(14) -0.0019(13)
C13 0.0332(15) 0.0388(15) 0.0435(15) -0.0051(12) -0.0011(12) -0.0023(12)
C14 0.0324(14) 0.0339(13) 0.0283(13) -0.0001(10) 0.0045(11) 0.0023(11)
C15 0.0230(13) 0.0346(14) 0.0371(14) -0.0019(11) -0.0071(11) -0.0003(11)
C16 0.0316(15) 0.0340(14) 0.0489(16) 0.0006(12) -0.0119(13) -0.0013(11)
C17 0.0315(15) 0.0478(17) 0.0449(16) 0.0088(13) -0.0054(12) -0.0075(12)
C18 0.0320(15) 0.0558(18) 0.0372(15) 0.0022(13) -0.0003(12) -0.0032(13)
C19 0.0304(14) 0.0449(15) 0.0341(14) -0.0049(12) -0.0019(11) -0.0009(12)
C20 0.0259(14) 0.0342(13) 0.0376(14) 0.0019(11) -0.0045(11) -0.0042(11)
Cl1 0.0357(4) 0.0424(4) 0.0368(3) -0.0038(3) -0.0007(3) 0.0096(3)
Cl2 0.0271(5) 0.0511(6) 0.0458(5) 0.000 0.0018(4) 0.000
Cl3 0.0449(4) 0.0311(3) 0.0567(4) 0.0010(3) 0.0000(3) -0.0071(3)
Cl4 0.0345(5) 0.0380(5) 0.0284(4) 0.000 -0.0080(4) 0.000
B1 0.0266(15) 0.0328(15) 0.0267(13) 0.0009(12) -0.0014(12) 0.0031(12)
B2 0.027(2) 0.035(2) 0.031(2) 0.000 0.0038(17) 0.000
B3 0.0312(16) 0.0314(15) 0.0337(15) 0.0055(12) -0.0013(13) -0.0003(12)
B4 0.027(2) 0.028(2) 0.0271(19) 0.000 -0.0038(17) 0.000
B5 0.032(2) 0.045(2) 0.027(2) 0.000 -0.0027(18) 0.000
B6 0.0371(18) 0.0425(17) 0.0318(15) 0.0046(13) -0.0017(13) 0.0025(14)
B7 0.0342(17) 0.0484(19) 0.0317(15) 0.0062(14) 0.0032(13) -0.0005(14)
C21 0.041(2) 0.052(2) 0.0267(19) 0.000 -0.0002(17) 0.000
Cl9 0.0648(5) 0.0433(4) 0.0385(4) 0.0089(3) -0.0063(3) -0.0043(3)
Cl10 0.0500(4) 0.0340(3) 0.0515(4) -0.0049(3) -0.0144(3) -0.0022(3)
Cl11 0.0489(6) 0.0487(6) 0.0323(5) 0.000 -0.0099(4) 0.000
Cl12 0.0319(5) 0.0445(5) 0.0550(6) 0.000 -0.0001(4) 0.000
C22 0.030(2) 0.047(2) 0.057(3) 0.000 -0.0087(19) 0.000
B9 0.0424(18) 0.0326(17) 0.0355(16) 0.0031(13) -0.0084(14) -0.0016(13)
B10 0.0356(18) 0.0334(16) 0.0368(16) -0.0020(13) -0.0078(13) 0.0016(13)
B11 0.034(2) 0.035(2) 0.032(2) 0.000 -0.0059(18) 0.000
B12 0.030(2) 0.030(2) 0.034(2) 0.000 -0.0067(17) 0.000
B13 0.041(3) 0.035(2) 0.046(3) 0.000 -0.014(2) 0.000
B14 0.0390(18) 0.0370(17) 0.0451(18) -0.0016(14) -0.0126(15) 0.0016(14)
B15 0.0342(17) 0.0452(19) 0.0428(17) -0.0032(14) -0.0035(14) 0.0035(14)

loop_
_atom_type_symbol
_atom_type_description
_atom_type_number_in_cell
_atom_type_scat_dispersion_real
_atom_type_scat_dispersion_imag
_atom_type_scat_source
C C 168 0.0033 0.0016
; International Tables for Crystallography (1992).
Vol. C, Tables 4.2.6.8 and 6.1.1.4
;
H H 168 0.0000 0.0000
; International Tables for Crystallography (1992).
Vol. C, Tables 4.2.6.8 and 6.1.1.4
;
B B 88 0.0013 0.0007
; International Tables for Crystallography (1992).
Vol. C, Tables 4.2.6.8 and 6.1.1.4
;
Cl Cl 48 0.1484 0.1585
; International Tables for Crystallography (1992).
Vol. C, Tables 4.2.6.8 and 6.1.1.4
;
F F 32 0.0171 0.0103
; International Tables for Crystallography (1992).
Vol. C, Tables 4.2.6.8 and 6.1.1.4
;
Si Si 8 0.0817 0.0704
; International Tables for Crystallography (1992).
Vol. C, Tables 4.2.6.8 and 6.1.1.4
;

loop_
_geom_angle_atom_site_label_1
_geom_angle_atom_site_label_2
_geom_angle_atom_site_label_3
_geom_angle
_geom_angle_site_symmetry_1
_geom_angle_site_symmetry_3
C7 Si1 C8 119.32(12) . .
C7 Si1 C1 120.64(12) . .
C8 Si1 C1 120.01(12) . .
C7 Si1 F4 94.93(10) . .
C8 Si1 F4 89.37(10) . .
C1 Si1 F4 87.43(9) . .
C7 Si1 F2 87.48(9) . .
C8 Si1 F2 94.05(10) . .
C1 Si1 F2 86.81(9) . .
F4 Si1 F2 174.20(6) . .
C14 F2 Si1 112.39(13) . .
C20 F4 Si1 114.85(13) . .
C6 C1 C2 118.5(2) . .
C6 C1 Si1 121.09(18) . .
C2 C1 Si1 120.36(19) . .
C3 C2 C1 120.0(2) . .
C3 C2 C9 117.9(2) . .
C1 C2 C9 122.0(2) . .
C4 C3 C2 120.7(3) . .
C4 C3 H3 119.7 . .
C2 C3 H3 119.7 . .
C5 C4 C3 120.4(3) . .
C5 C4 H4 119.8 . .
C3 C4 H4 119.8 . .
C4 C5 C6 120.6(3) . .
C4 C5 H5 119.7 . .
C6 C5 H5 119.7 . .
C5 C6 C1 119.7(2) . .
C5 C6 C15 117.8(2) . .
C1 C6 C15 122.4(2) . .
Si1 C7 H71 109.5 . .
Si1 C7 H72 109.5 . .
H71 C7 H72 109.5 . .
Si1 C7 H73 109.5 . .
H71 C7 H73 109.5 . .
H72 C7 H73 109.5 . .
Si1 C8 H81 109.5 . .
Si1 C8 H82 109.5 . .
H81 C8 H82 109.5 . .
Si1 C8 H83 109.5 . .
H81 C8 H83 109.5 . .
H82 C8 H83 109.5 . .
C14 C9 C10 112.0(2) . .
C14 C9 C2 123.9(2) . .
C10 C9 C2 124.0(2) . .
F1 C10 C11 117.5(2) . .
F1 C10 C9 118.5(3) . .
C11 C10 C9 124.0(3) . .
C10 C11 C12 119.7(3) . .
C10 C11 H11 120.2 . .
C12 C11 H11 120.2 . .
C11 C12 C13 120.0(3) . .
C11 C12 H12 120.0 . .
C13 C12 H12 120.0 . .
C14 C13 C12 116.5(3) . .
C14 C13 H13 121.7 . .
C12 C13 H13 121.7 . .
C13 C14 C9 127.8(2) . .
C13 C14 F2 116.7(2) . .
C9 C14 F2 115.5(2) . .
C20 C15 C16 111.1(2) . .
C20 C15 C6 123.1(2) . .
C16 C15 C6 125.6(2) . .
F3 C16 C17 116.9(2) . .
F3 C16 C15 118.6(2) . .
C17 C16 C15 124.5(3) . .
C16 C17 C18 119.4(3) . .
C16 C17 H17 120.3 . .
C18 C17 H17 120.3 . .
C19 C18 C17 120.1(3) . .
C19 C18 H18 119.9 . .
C17 C18 H18 119.9 . .
C20 C19 C18 116.7(3) . .
C20 C19 H19 121.7 . .
C18 C19 H19 121.7 . .
C19 C20 C15 128.2(2) . .
C19 C20 F4 116.0(2) . .
C15 C20 F4 115.8(2) . .
B6 B1 B5 60.43(17) . .
B6 B1 B1 107.97(14) . 7_575
B5 B1 B1 59.88(11) . 7_575
B6 B1 B3 59.75(16) . .
B5 B1 B3 108.4(2) . .
B1 B1 B3 108.11(13) 7_575 .
B6 B1 B4 107.8(2) . .
B5 B1 B4 108.2(2) . .
B1 B1 B4 60.13(11) 7_575 .
B3 B1 B4 60.01(16) . .
B6 B1 Cl1 124.30(19) . .
B5 B1 Cl1 121.9(2) . .
B1 B1 Cl1 119.60(9) 7_575 .
B3 B1 Cl1 122.58(18) . .
B4 B1 Cl1 119.81(19) . .
B7 B2 B7 59.8(2) . 7_575
B7 B2 Cl2 122.5(2) . .
B7 B2 Cl2 122.5(2) 7_575 .
B7 B2 B4 106.9(2) . .
B7 B2 B4 106.9(2) 7_575 .
Cl2 B2 B4 122.1(3) . .
B7 B2 B3 59.28(16) . .
B7 B2 B3 107.0(3) 7_575 .
Cl2 B2 B3 122.13(16) . .
B4 B2 B3 59.85(15) . .
B7 B2 B3 107.0(3) . 7_575
B7 B2 B3 59.28(16) 7_575 7_575
Cl2 B2 B3 122.13(16) . 7_575
B4 B2 B3 59.85(15) . 7_575
B3 B2 B3 107.5(3) . 7_575
B7 B3 B6 60.19(17) . .
B7 B3 B1 107.6(2) . .
B6 B3 B1 59.67(16) . .
B7 B3 B4 107.5(2) . .
B6 B3 B4 107.8(2) . .
B1 B3 B4 60.05(18) . .
B7 B3 B2 59.83(19) . .
B6 B3 B2 108.3(2) . .
B1 B3 B2 108.2(2) . .
B4 B3 B2 59.97(18) . .
B7 B3 Cl3 121.53(19) . .
B6 B3 Cl3 121.29(19) . .
B1 B3 Cl3 122.06(19) . .
B4 B3 Cl3 122.50(19) . .
B2 B3 Cl3 121.6(2) . .
B3 B4 B3 108.0(3) . 7_575
B3 B4 B1 59.94(15) . .
B3 B4 B1 107.7(2) 7_575 .
B3 B4 B1 107.7(2) . 7_575
B3 B4 B1 59.94(15) 7_575 7_575
B1 B4 B1 59.7(2) . 7_575
B3 B4 B2 60.18(16) . .
B3 B4 B2 60.18(16) 7_575 .
B1 B4 B2 108.2(2) . .
B1 B4 B2 108.2(2) 7_575 .
B3 B4 Cl4 122.11(15) . .
B3 B4 Cl4 122.11(15) 7_575 .
B1 B4 Cl4 121.0(2) . .
B1 B4 Cl4 121.0(2) 7_575 .
B2 B4 Cl4 122.4(3) . .
C21 B5 B1 103.5(3) . 7_575
C21 B5 B1 103.5(3) . .
B1 B5 B1 60.2(2) 7_575 .
C21 B5 B6 58.14(16) . 7_575
B1 B5 B6 59.65(16) 7_575 7_575
B1 B5 B6 107.6(3) . 7_575
C21 B5 B6 58.14(16) . .
B1 B5 B6 107.6(3) 7_575 .
B1 B5 B6 59.65(16) . .
B6 B5 B6 107.3(3) 7_575 .
C21 B5 H51 125.8 . .
B1 B5 H51 122.6 7_575 .
B1 B5 H51 122.6 . .
B6 B5 H51 121.8 7_575 .
B6 B5 H51 121.8 . .
C21 B6 B1 104.0(2) . .
C21 B6 B3 104.3(2) . .
B1 B6 B3 60.58(16) . .
C21 B6 B7 58.58(19) . .
B1 B6 B7 108.0(2) . .
B3 B6 B7 59.72(17) . .
C21 B6 B5 58.50(19) . .
B1 B6 B5 59.92(18) . .
B3 B6 B5 108.6(2) . .
B7 B6 B5 108.2(2) . .
C21 B6 H6 125.4 . .
B1 B6 H6 122.4 . .
B3 B6 H6 122.1 . .
B7 B6 H6 121.5 . .
B5 B6 H6 121.2 . .
C21 B7 B3 104.4(2) . .
C21 B7 B7 58.63(13) . 7_575
B3 B7 B7 108.56(14) . 7_575
C21 B7 B6 58.42(17) . .
B3 B7 B6 60.10(17) . .
B7 B7 B6 108.17(15) 7_575 .
C21 B7 B2 104.9(2) . .
B3 B7 B2 60.88(16) . .
B7 B7 B2 60.12(12) 7_575 .
B6 B7 B2 109.0(2) . .
C21 B7 H7 125.2 . .
B3 B7 H7 122.1 . .
B7 B7 H7 121.3 7_575 .
B6 B7 H7 121.2 . .
B2 B7 H7 121.7 . .
B6 C21 B6 115.9(3) 7_575 .
B6 C21 B7 63.00(17) 7_575 7_575
B6 C21 B7 115.4(3) . 7_575
B6 C21 B7 115.4(3) 7_575 .
B6 C21 B7 63.00(17) . .
B7 C21 B7 62.7(3) 7_575 .
B6 C21 B5 63.36(16) 7_575 .
B6 C21 B5 63.36(16) . .
B7 C21 B5 115.8(2) 7_575 .
B7 C21 B5 115.8(2) . .
B6 C21 H21 117.1 7_575 .
B6 C21 H21 117.1 . .
B7 C21 H21 117.4 7_575 .
B7 C21 H21 117.4 . .
B5 C21 H21 116.7 . .
B13 C22 B14 62.92(18) . 7_575
B13 C22 B14 62.93(18) . .
B14 C22 B14 115.2(3) 7_575 .
B13 C22 B15 115.6(3) . 7_575
B14 C22 B15 63.21(17) 7_575 7_575
B14 C22 B15 115.3(3) . 7_575
B13 C22 B15 115.6(3) . .
B14 C22 B15 115.3(3) 7_575 .
B14 C22 B15 63.20(17) . .
B15 C22 B15 62.6(3) 7_575 .
B13 C22 H22 117.2 . .
B14 C22 H22 117.3 7_575 .
B14 C22 H22 117.3 . .
B15 C22 H22 117.3 7_575 .
B15 C22 H22 117.3 . .
B14 B9 B13 60.20(19) . .
B14 B9 B9 107.91(14) . 7_575
B13 B9 B9 59.63(13) . 7_575
B14 B9 B10 59.65(17) . .
B13 B9 B10 107.7(3) . .
B9 B9 B10 107.93(13) 7_575 .
B14 B9 B12 108.0(2) . .
B13 B9 B12 107.8(2) . .
B9 B9 B12 60.10(11) 7_575 .
B10 B9 B12 60.14(17) . .
B14 B9 Cl9 121.9(2) . .
B13 B9 Cl9 121.5(2) . .
B9 B9 Cl9 121.42(10) 7_575 .
B10 B9 Cl9 122.40(19) . .
B12 B9 Cl9 121.8(2) . .
B14 B10 B15 60.42(18) . .
B14 B10 B9 59.52(18) . .
B15 B10 B9 107.9(2) . .
B14 B10 B11 107.9(2) . .
B15 B10 B11 59.4(2) . .
B9 B10 B11 108.3(2) . .
B14 B10 B12 107.8(2) . .
B15 B10 B12 108.1(2) . .
B9 B10 B12 60.02(19) . .
B11 B10 B12 60.7(2) . .
B14 B10 Cl10 122.0(2) . .
B15 B10 Cl10 121.8(2) . .
B9 B10 Cl10 121.8(2) . .
B11 B10 Cl10 121.4(2) . .
B12 B10 Cl10 121.4(2) . .
B15 B11 B15 60.1(3) . 7_575
B15 B11 B10 59.86(17) . .
B15 B11 B10 107.7(3) 7_575 .
B15 B11 B10 107.7(3) . 7_575
B15 B11 B10 59.86(17) 7_575 7_575
B10 B11 B10 107.4(3) . 7_575
B15 B11 Cl11 123.0(2) . .
B15 B11 Cl11 123.0(2) 7_575 .
B10 B11 Cl11 121.52(16) . .
B10 B11 Cl11 121.53(16) 7_575 .
B15 B11 B12 107.7(2) . .
B15 B11 B12 107.7(2) 7_575 .
B10 B11 B12 59.76(16) . .
B10 B11 B12 59.76(16) 7_575 .
Cl11 B11 B12 120.4(3) . .
B9 B12 B9 59.8(2) . 7_575
B9 B12 Cl12 122.6(2) . .
B9 B12 Cl12 122.6(2) 7_575 .
B9 B12 B10 59.84(16) . .
B9 B12 B10 107.4(2) 7_575 .
Cl12 B12 B10 121.91(16) . .
B9 B12 B10 107.4(2) . 7_575
B9 B12 B10 59.83(16) 7_575 7_575
Cl12 B12 B10 121.91(16) . 7_575
B10 B12 B10 107.2(3) . 7_575
B9 B12 B11 107.4(3) . .
B9 B12 B11 107.4(3) 7_575 .
Cl12 B12 B11 121.4(3) . .
B10 B12 B11 59.58(16) . .
B10 B12 B11 59.58(16) 7_575 .
C22 B13 B9 104.7(3) . .
C22 B13 B9 104.7(3) . 7_575
B9 B13 B9 60.7(3) . 7_575
C22 B13 B14 58.74(18) . 7_575
B9 B13 B14 108.5(3) . 7_575
B9 B13 B14 59.86(18) 7_575 7_575
C22 B13 B14 58.74(18) . .
B9 B13 B14 59.86(18) . .
B9 B13 B14 108.5(3) 7_575 .
B14 B13 B14 108.3(3) 7_575 .
C22 B13 H131 124.9 . .
B9 B13 H131 122.1 . .
B9 B13 H131 122.1 7_575 .
B14 B13 H131 121.3 7_575 .
B14 B13 H131 121.3 . .
C22 B14 B9 104.4(2) . .
C22 B14 B10 104.4(2) . .
B9 B14 B10 60.82(17) . .
C22 B14 B13 58.3(2) . .
B9 B14 B13 59.9(2) . .
B10 B14 B13 108.4(2) . .
C22 B14 B15 58.4(2) . .
B9 B14 B15 108.6(2) . .
B10 B14 B15 60.00(18) . .
B13 B14 B15 107.8(2) . .
C22 B14 H14 125.3 . .
B9 B14 H14 122.0 . .
B10 B14 H14 122.0 . .
B13 B14 H14 121.6 . .
B15 B14 H14 121.4 . .
C22 B15 B11 104.5(2) . .
C22 B15 B15 58.68(13) . 7_575
B11 B15 B15 59.97(13) . 7_575
C22 B15 B10 104.0(2) . .
B11 B15 B10 60.72(18) . .
B15 B15 B10 108.36(14) 7_575 .
C22 B15 B14 58.37(17) . .
B11 B15 B14 108.3(2) . .
B15 B15 B14 108.02(14) 7_575 .
B10 B15 B14 59.58(17) . .
C22 B15 H15 125.3 . .
B11 B15 H15 122.0 . .
B15 B15 H15 121.3 7_575 .
B10 B15 H15 122.4 . .
B14 B15 H15 121.6 . .

loop_
_geom_bond_atom_site_label_1
_geom_bond_atom_site_label_2
_geom_bond_distance
_geom_bond_site_symmetry_2
Si1 C7 1.832(2) .
Si1 C8 1.832(3) .
Si1 C1 1.850(2) .
Si1 F4 2.0652(16) .
Si1 F2 2.1507(16) .
F1 C10 1.352(3) .
F2 C14 1.410(3) .
F3 C16 1.351(3) .
F4 C20 1.421(3) .
C1 C6 1.412(4) .
C1 C2 1.416(3) .
C2 C3 1.391(4) .
C2 C9 1.491(4) .
C3 C4 1.377(4) .
C3 H3 0.9500 .
C4 C5 1.376(4) .
C4 H4 0.9500 .
C5 C6 1.400(3) .
C5 H5 0.9500 .
C6 C15 1.497(4) .
C7 H71 0.9800 .
C7 H72 0.9800 .
C7 H73 0.9800 .
C8 H81 0.9800 .
C8 H82 0.9800 .
C8 H83 0.9800 .
C9 C14 1.383(3) .
C9 C10 1.398(4) .
C10 C11 1.371(4) .
C11 C12 1.379(4) .
C11 H11 0.9500 .
C12 C13 1.389(4) .
C12 H12 0.9500 .
C13 C14 1.364(4) .
C13 H13 0.9500 .
C15 C20 1.394(4) .
C15 C16 1.400(4) .
C16 C17 1.372(4) .
C17 C18 1.382(4) .
C17 H17 0.9500 .
C18 C19 1.380(4) .
C18 H18 0.9500 .
C19 C20 1.358(4) .
C19 H19 0.9500 .
Cl1 B1 1.797(3) .
Cl2 B2 1.790(4) .
Cl3 B3 1.797(3) .
Cl4 B4 1.794(4) .
B1 B6 1.772(4) .
B1 B5 1.777(4) .
B1 B1 1.783(6) 7_575
B1 B3 1.788(4) .
B1 B4 1.790(4) .
B2 B7 1.776(5) .
B2 B7 1.776(5) 7_575
B2 B4 1.791(6) .
B2 B3 1.795(4) .
B2 B3 1.795(4) 7_575
B3 B7 1.766(4) .
B3 B6 1.773(4) .
B3 B4 1.789(4) .
B4 B3 1.789(4) 7_575
B4 B1 1.790(4) 7_575
B5 C21 1.704(6) .
B5 B1 1.777(4) 7_575
B5 B6 1.786(4) 7_575
B5 B6 1.786(4) .
B5 H51 1.1200 .
B6 C21 1.697(4) .
B6 B7 1.775(4) .
B6 H6 1.1200 .
B7 C21 1.700(5) .
B7 B7 1.770(7) 7_575
B7 H7 1.1200 .
C21 B6 1.697(4) 7_575
C21 B7 1.700(5) 7_575
C21 H21 0.9500 .
Cl9 B9 1.802(3) .
Cl10 B10 1.801(3) .
Cl11 B11 1.799(4) .
Cl12 B12 1.792(4) .
C22 B13 1.692(6) .
C22 B14 1.700(4) 7_575
C22 B14 1.700(4) .
C22 B15 1.701(5) 7_575
C22 B15 1.701(5) .
C22 H22 0.9500 .
B9 B14 1.765(5) .
B9 B13 1.766(5) .
B9 B9 1.786(6) 7_575
B9 B10 1.788(4) .
B9 B12 1.791(4) .
B10 B14 1.767(4) .
B10 B15 1.775(5) .
B10 B11 1.790(4) .
B10 B12 1.793(4) .
B11 B15 1.767(5) .
B11 B15 1.767(5) 7_575
B11 B10 1.790(4) 7_575
B11 B12 1.809(6) .
B12 B9 1.791(4) 7_575
B12 B10 1.793(4) 7_575
B13 B9 1.766(5) 7_575
B13 B14 1.770(4) 7_575
B13 B14 1.771(4) .
B13 H131 1.1200 .
B14 B15 1.782(5) .
B14 H14 1.1200 .
B15 B15 1.768(6) 7_575
B15 H15 1.1200 .

loop_
_geom_torsion_atom_site_label_1
_geom_torsion_atom_site_label_2
_geom_torsion_atom_site_label_3
_geom_torsion_atom_site_label_4
_geom_torsion
_geom_torsion_site_symmetry_1
_geom_torsion_site_symmetry_4
C7 Si1 F2 C14 -175.34(16) . .
C8 Si1 F2 C14 -56.11(16) . .
C1 Si1 F2 C14 63.78(16) . .
C7 Si1 F4 C20 -58.41(16) . .
C8 Si1 F4 C20 -177.79(16) . .
C1 Si1 F4 C20 62.13(16) . .
C7 Si1 C1 C6 55.1(2) . .
C8 Si1 C1 C6 -126.9(2) . .
F4 Si1 C1 C6 -39.1(2) . .
F2 Si1 C1 C6 140.2(2) . .
C7 Si1 C1 C2 -124.1(2) . .
C8 Si1 C1 C2 53.9(2) . .
F4 Si1 C1 C2 141.7(2) . .
F2 Si1 C1 C2 -38.9(2) . .
C6 C1 C2 C3 -1.1(4) . .
Si1 C1 C2 C3 178.0(2) . .
C6 C1 C2 C9 -177.9(2) . .
Si1 C1 C2 C9 1.3(3) . .
C1 C2 C3 C4 0.8(4) . .
C9 C2 C3 C4 177.6(3) . .
C2 C3 C4 C5 0.5(4) . .
C3 C4 C5 C6 -1.5(5) . .
C4 C5 C6 C1 1.1(4) . .
C4 C5 C6 C15 178.2(3) . .
C2 C1 C6 C5 0.2(4) . .
Si1 C1 C6 C5 -178.9(2) . .
C2 C1 C6 C15 -176.8(2) . .
Si1 C1 C6 C15 4.0(3) . .
C3 C2 C9 C14 -139.2(3) . .
C1 C2 C9 C14 37.6(4) . .
C3 C2 C9 C10 36.8(4) . .
C1 C2 C9 C10 -146.4(3) . .
C14 C9 C10 F1 -176.9(2) . .
C2 C9 C10 F1 6.6(4) . .
C14 C9 C10 C11 2.4(4) . .
C2 C9 C10 C11 -174.1(3) . .
F1 C10 C11 C12 179.3(3) . .
C9 C10 C11 C12 0.0(5) . .
C10 C11 C12 C13 -1.4(4) . .
C11 C12 C13 C14 0.4(4) . .
C12 C13 C14 C9 2.5(4) . .
C12 C13 C14 F2 -176.7(2) . .
C10 C9 C14 C13 -3.7(4) . .
C2 C9 C14 C13 172.8(3) . .
C10 C9 C14 F2 175.5(2) . .
C2 C9 C14 F2 -8.1(4) . .
Si1 F2 C14 C13 134.2(2) . .
Si1 F2 C14 C9 -45.1(2) . .
C5 C6 C15 C20 -145.7(3) . .
C1 C6 C15 C20 31.3(4) . .
C5 C6 C15 C16 30.0(4) . .
C1 C6 C15 C16 -152.9(3) . .
C20 C15 C16 F3 -178.2(2) . .
C6 C15 C16 F3 5.6(4) . .
C20 C15 C16 C17 1.6(4) . .
C6 C15 C16 C17 -174.6(2) . .
F3 C16 C17 C18 179.4(2) . .
C15 C16 C17 C18 -0.5(4) . .
C16 C17 C18 C19 -1.4(4) . .
C17 C18 C19 C20 1.8(4) . .
C18 C19 C20 C15 -0.5(4) . .
C18 C19 C20 F4 -179.9(2) . .
C16 C15 C20 C19 -1.1(4) . .
C6 C15 C20 C19 175.2(3) . .
C16 C15 C20 F4 178.2(2) . .
C6 C15 C20 F4 -5.5(3) . .
Si1 F4 C20 C19 134.22(19) . .
Si1 F4 C20 C15 -45.2(2) . .
B6 B1 B3 B7 -37.8(2) . .
B5 B1 B3 B7 -0.5(2) . .
B1 B1 B3 B7 62.91(18) 7_575 .
B4 B1 B3 B7 100.4(2) . .
Cl1 B1 B3 B7 -151.43(19) . .
B5 B1 B3 B6 37.27(18) . .
B1 B1 B3 B6 100.67(15) 7_575 .
B4 B1 B3 B6 138.1(2) . .
Cl1 B1 B3 B6 -113.7(2) . .
B6 B1 B3 B4 -138.1(2) . .
B5 B1 B3 B4 -100.9(2) . .
B1 B1 B3 B4 -37.47(14) 7_575 .
Cl1 B1 B3 B4 108.2(2) . .
B6 B1 B3 B2 -101.0(2) . .
B5 B1 B3 B2 -63.7(3) . .
B1 B1 B3 B2 -0.3(2) 7_575 .
B4 B1 B3 B2 37.2(2) . .
Cl1 B1 B3 B2 145.4(2) . .
B6 B1 B3 Cl3 110.1(2) . .
B5 B1 B3 Cl3 147.36(18) . .
B1 B1 B3 Cl3 -149.24(14) 7_575 .
B4 B1 B3 Cl3 -111.8(2) . .
Cl1 B1 B3 Cl3 -3.6(3) . .
B7 B2 B3 B7 -37.4(2) 7_575 .
Cl2 B2 B3 B7 111.4(3) . .
B4 B2 B3 B7 -137.5(2) . .
B3 B2 B3 B7 -99.8(3) 7_575 .
B7 B2 B3 B6 37.1(2) . .
B7 B2 B3 B6 -0.3(3) 7_575 .
Cl2 B2 B3 B6 148.5(2) . .
B4 B2 B3 B6 -100.4(2) . .
B3 B2 B3 B6 -62.7(3) 7_575 .
B7 B2 B3 B1 100.3(2) . .
B7 B2 B3 B1 62.9(3) 7_575 .
Cl2 B2 B3 B1 -148.3(2) . .
B4 B2 B3 B1 -37.2(2) . .
B3 B2 B3 B1 0.5(3) 7_575 .
B7 B2 B3 B4 137.5(2) . .
B7 B2 B3 B4 100.1(2) 7_575 .
Cl2 B2 B3 B4 -111.2(3) . .
B3 B2 B3 B4 37.7(2) 7_575 .
B7 B2 B3 Cl3 -110.6(2) . .
B7 B2 B3 Cl3 -148.0(2) 7_575 .
Cl2 B2 B3 Cl3 0.7(4) . .
B4 B2 B3 Cl3 111.9(2) . .
B3 B2 B3 Cl3 149.59(15) 7_575 .
B7 B3 B4 B3 -0.2(4) . 7_575
B6 B3 B4 B3 63.3(3) . 7_575
B1 B3 B4 B3 100.5(3) . 7_575
B2 B3 B4 B3 -38.0(3) . 7_575
Cl3 B3 B4 B3 -148.42(15) . 7_575
B7 B3 B4 B1 -100.7(2) . .
B6 B3 B4 B1 -37.21(19) . .
B2 B3 B4 B1 -138.5(2) . .
Cl3 B3 B4 B1 111.1(2) . .
B7 B3 B4 B1 -63.5(3) . 7_575
B6 B3 B4 B1 0.0(3) . 7_575
B1 B3 B4 B1 37.21(19) . 7_575
B2 B3 B4 B1 -101.3(2) . 7_575
Cl3 B3 B4 B1 148.3(2) . 7_575
B7 B3 B4 B2 37.8(2) . .
B6 B3 B4 B2 101.3(2) . .
B1 B3 B4 B2 138.5(2) . .
Cl3 B3 B4 B2 -110.5(3) . .
B7 B3 B4 Cl4 149.5(2) . .
B6 B3 B4 Cl4 -147.0(2) . .
B1 B3 B4 Cl4 -109.8(3) . .
B2 B3 B4 Cl4 111.7(3) . .
Cl3 B3 B4 Cl4 1.3(4) . .
B6 B1 B4 B3 37.26(19) . .
B5 B1 B4 B3 101.2(2) . .
B1 B1 B4 B3 138.18(17) 7_575 .
Cl1 B1 B4 B3 -112.7(2) . .
B6 B1 B4 B3 -63.6(3) . 7_575
B5 B1 B4 B3 0.3(3) . 7_575
B1 B1 B4 B3 37.29(14) 7_575 7_575
B3 B1 B4 B3 -100.9(3) . 7_575
Cl1 B1 B4 B3 146.4(2) . 7_575
B6 B1 B4 B1 -100.92(18) . 7_575
B5 B1 B4 B1 -37.0(2) . 7_575
B3 B1 B4 B1 -138.18(17) . 7_575
Cl1 B1 B4 B1 109.12(16) . 7_575
B6 B1 B4 B2 0.0(2) . .
B5 B1 B4 B2 63.9(2) . .
B1 B1 B4 B2 100.91(16) 7_575 .
B3 B1 B4 B2 -37.27(17) . .
Cl1 B1 B4 B2 -149.97(17) . .
B6 B1 B4 Cl4 148.91(18) . .
B5 B1 B4 Cl4 -147.20(18) . .
B1 B1 B4 Cl4 -110.2(2) 7_575 .
B3 B1 B4 Cl4 111.65(18) . .
Cl1 B1 B4 Cl4 -1.1(3) . .
B7 B2 B4 B3 -37.41(18) . .
B7 B2 B4 B3 -100.2(2) 7_575 .
Cl2 B2 B4 B3 111.20(15) . .
B3 B2 B4 B3 -137.6(3) 7_575 .
B7 B2 B4 B3 100.2(2) . 7_575
B7 B2 B4 B3 37.41(18) 7_575 7_575
Cl2 B2 B4 B3 -111.21(15) . 7_575
B3 B2 B4 B3 137.6(3) . 7_575
B7 B2 B4 B1 -0.2(2) . .
B7 B2 B4 B1 -63.02(18) 7_575 .
Cl2 B2 B4 B1 148.37(13) . .
B3 B2 B4 B1 37.17(17) . .
B3 B2 B4 B1 -100.4(2) 7_575 .
B7 B2 B4 B1 63.01(18) . 7_575
B7 B2 B4 B1 0.2(2) 7_575 7_575
Cl2 B2 B4 B1 -148.37(13) . 7_575
B3 B2 B4 B1 100.4(2) . 7_575
B3 B2 B4 B1 -37.17(17) 7_575 7_575
B7 B2 B4 Cl4 -148.62(15) . .
B7 B2 B4 Cl4 148.62(15) 7_575 .
Cl2 B2 B4 Cl4 0.0 . .
B3 B2 B4 Cl4 -111.20(15) . .
B3 B2 B4 Cl4 111.21(15) 7_575 .
B6 B1 B5 C21 39.66(17) . .
B1 B1 B5 C21 -98.01(17) 7_575 .
B3 B1 B5 C21 2.7(2) . .
B4 B1 B5 C21 -60.9(2) . .
Cl1 B1 B5 C21 153.85(17) . .
B6 B1 B5 B1 137.67(19) . 7_575
B3 B1 B5 B1 100.70(17) . 7_575
B4 B1 B5 B1 37.1(2) . 7_575
Cl1 B1 B5 B1 -108.14(17) . 7_575
B6 B1 B5 B6 100.1(3) . 7_575
B1 B1 B5 B6 -37.57(14) 7_575 7_575
B3 B1 B5 B6 63.1(2) . 7_575
B4 B1 B5 B6 -0.4(3) . 7_575
Cl1 B1 B5 B6 -145.7(2) . 7_575
B1 B1 B5 B6 -137.67(19) 7_575 .
B3 B1 B5 B6 -36.97(19) . .
B4 B1 B5 B6 -100.5(2) . .
Cl1 B1 B5 B6 114.2(2) . .
B5 B1 B6 C21 -40.0(2) . .
B1 B1 B6 C21 -2.2(2) 7_575 .
B3 B1 B6 C21 98.7(2) . .
B4 B1 B6 C21 61.3(3) . .
Cl1 B1 B6 C21 -150.4(2) . .
B5 B1 B6 B3 -138.7(2) . .
B1 B1 B6 B3 -100.90(14) 7_575 .
B4 B1 B6 B3 -37.37(18) . .
Cl1 B1 B6 B3 110.9(2) . .
B5 B1 B6 B7 -101.0(2) . .
B1 B1 B6 B7 -63.3(2) 7_575 .
B3 B1 B6 B7 37.64(19) . .
B4 B1 B6 B7 0.3(3) . .
Cl1 B1 B6 B7 148.5(2) . .
B1 B1 B6 B5 37.76(16) 7_575 .
B3 B1 B6 B5 138.7(2) . .
B4 B1 B6 B5 101.3(2) . .
Cl1 B1 B6 B5 -110.4(3) . .
B7 B3 B6 C21 39.5(2) . .
B1 B3 B6 C21 -98.2(2) . .
B4 B3 B6 C21 -60.8(3) . .
B2 B3 B6 C21 2.6(3) . .
Cl3 B3 B6 C21 150.4(2) . .
B7 B3 B6 B1 137.7(2) . .
B4 B3 B6 B1 37.4(2) . .
B2 B3 B6 B1 100.8(2) . .
Cl3 B3 B6 B1 -111.4(2) . .
B1 B3 B6 B7 -137.7(2) . .
B4 B3 B6 B7 -100.4(2) . .
B2 B3 B6 B7 -36.9(2) . .
Cl3 B3 B6 B7 110.9(2) . .
B7 B3 B6 B5 100.6(2) . .
B1 B3 B6 B5 -37.1(2) . .
B4 B3 B6 B5 0.3(3) . .
B2 B3 B6 B5 63.7(3) . .
Cl3 B3 B6 B5 -148.5(2) . .
B1 B5 B6 C21 95.2(3) 7_575 .
B1 B5 B6 C21 133.1(3) . .
B6 B5 B6 C21 32.4(3) 7_575 .
C21 B5 B6 B1 -133.1(3) . .
B1 B5 B6 B1 -37.83(19) 7_575 .
B6 B5 B6 B1 -100.7(3) 7_575 .
C21 B5 B6 B3 -95.7(3) . .
B1 B5 B6 B3 -0.4(3) 7_575 .
B1 B5 B6 B3 37.4(2) . .
B6 B5 B6 B3 -63.3(3) 7_575 .
C21 B5 B6 B7 -32.4(2) . .
B1 B5 B6 B7 62.9(3) 7_575 .
B1 B5 B6 B7 100.7(2) . .
B6 B5 B6 B7 0.0(4) 7_575 .
B6 B3 B7 C21 -39.46(19) . .
B1 B3 B7 C21 -1.9(3) . .
B4 B3 B7 C21 61.4(3) . .
B2 B3 B7 C21 99.2(2) . .
Cl3 B3 B7 C21 -150.00(19) . .
B6 B3 B7 B7 -100.74(15) . 7_575
B1 B3 B7 B7 -63.21(18) . 7_575
B4 B3 B7 B7 0.1(2) . 7_575
B2 B3 B7 B7 37.95(15) . 7_575
Cl3 B3 B7 B7 148.73(15) . 7_575
B1 B3 B7 B6 37.53(19) . .
B4 B3 B7 B6 100.8(2) . .
B2 B3 B7 B6 138.7(2) . .
Cl3 B3 B7 B6 -110.5(2) . .
B6 B3 B7 B2 -138.7(2) . .
B1 B3 B7 B2 -101.2(2) . .
B4 B3 B7 B2 -37.8(2) . .
Cl3 B3 B7 B2 110.8(2) . .
B1 B6 B7 C21 95.7(2) . .
B3 B6 B7 C21 133.7(2) . .
B5 B6 B7 C21 32.3(2) . .
C21 B6 B7 B3 -133.7(2) . .
B1 B6 B7 B3 -38.02(19) . .
B5 B6 B7 B3 -101.4(2) . .
C21 B6 B7 B7 -32.34(16) . 7_575
B1 B6 B7 B7 63.38(19) . 7_575
B3 B6 B7 B7 101.40(14) . 7_575
B5 B6 B7 B7 0.0(2) . 7_575
C21 B6 B7 B2 -96.1(2) . .
B1 B6 B7 B2 -0.4(3) . .
B3 B6 B7 B2 37.60(19) . .
B5 B6 B7 B2 -63.8(3) . .
B7 B2 B7 C21 39.3(2) 7_575 .
Cl2 B2 B7 C21 150.73(18) . .
B4 B2 B7 C21 -60.8(2) . .
B3 B2 B7 C21 -98.5(2) . .
B3 B2 B7 C21 2.1(3) 7_575 .
B7 B2 B7 B3 137.75(18) 7_575 .
Cl2 B2 B7 B3 -110.79(19) . .
B4 B2 B7 B3 37.67(17) . .
B3 B2 B7 B3 100.6(3) 7_575 .
Cl2 B2 B7 B7 111.5(2) . 7_575
B4 B2 B7 B7 -100.08(17) . 7_575
B3 B2 B7 B7 -137.75(18) . 7_575
B3 B2 B7 B7 -37.19(13) 7_575 7_575
B7 B2 B7 B6 100.49(19) 7_575 .
Cl2 B2 B7 B6 -148.05(19) . .
B4 B2 B7 B6 0.4(2) . .
B3 B2 B7 B6 -37.3(2) . .
B3 B2 B7 B6 63.3(3) 7_575 .
B1 B6 C21 B6 3.9(4) . 7_575
B3 B6 C21 B6 66.6(4) . 7_575
B7 B6 C21 B6 106.7(3) . 7_575
B5 B6 C21 B6 -36.7(3) . 7_575
B1 B6 C21 B7 -66.9(3) . 7_575
B3 B6 C21 B7 -4.2(3) . 7_575
B7 B6 C21 B7 35.9(2) . 7_575
B5 B6 C21 B7 -107.6(3) . 7_575
B1 B6 C21 B7 -102.8(2) . .
B3 B6 C21 B7 -40.1(2) . .
B5 B6 C21 B7 -143.4(3) . .
B1 B6 C21 B5 40.7(2) . .
B3 B6 C21 B5 103.4(2) . .
B7 B6 C21 B5 143.4(3) . .
B3 B7 C21 B6 -67.2(3) . 7_575
B7 B7 C21 B6 35.95(16) 7_575 7_575
B6 B7 C21 B6 -107.5(3) . 7_575
B2 B7 C21 B6 -4.1(3) . 7_575
B3 B7 C21 B6 40.30(19) . .
B7 B7 C21 B6 143.47(18) 7_575 .
B2 B7 C21 B6 103.5(2) . .
B3 B7 C21 B7 -103.17(18) . 7_575
B6 B7 C21 B7 -143.47(18) . 7_575
B2 B7 C21 B7 -40.0(2) . 7_575
B3 B7 C21 B5 4.0(3) . .
B7 B7 C21 B5 107.2(2) 7_575 .
B6 B7 C21 B5 -36.29(19) . .
B2 B7 C21 B5 67.2(3) . .
B1 B5 C21 B6 40.43(18) 7_575 7_575
B1 B5 C21 B6 102.6(2) . 7_575
B6 B5 C21 B6 143.0(3) . 7_575
B1 B5 C21 B6 -102.6(2) 7_575 .
B1 B5 C21 B6 -40.43(18) . .
B6 B5 C21 B6 -143.0(3) 7_575 .
B1 B5 C21 B7 4.3(2) 7_575 7_575
B1 B5 C21 B7 66.42(19) . 7_575
B6 B5 C21 B7 -36.2(2) 7_575 7_575
B6 B5 C21 B7 106.8(3) . 7_575
B1 B5 C21 B7 -66.41(19) 7_575 .
B1 B5 C21 B7 -4.3(2) . .
B6 B5 C21 B7 -106.8(3) 7_575 .
B6 B5 C21 B7 36.2(2) . .
B13 B9 B10 B14 -37.7(2) . .
B9 B9 B10 B14 -100.67(16) 7_575 .
B12 B9 B10 B14 -138.5(2) . .
Cl9 B9 B10 B14 110.7(3) . .
B14 B9 B10 B15 37.6(2) . .
B13 B9 B10 B15 -0.1(3) . .
B9 B9 B10 B15 -63.09(19) 7_575 .
B12 B9 B10 B15 -100.9(2) . .
Cl9 B9 B10 B15 148.2(2) . .
B14 B9 B10 B11 100.4(3) . .
B13 B9 B10 B11 62.7(3) . .
B9 B9 B10 B11 -0.2(2) 7_575 .
B12 B9 B10 B11 -38.1(2) . .
Cl9 B9 B10 B11 -148.9(2) . .
B14 B9 B10 B12 138.5(2) . .
B13 B9 B10 B12 100.8(2) . .
B9 B9 B10 B12 37.84(16) 7_575 .
Cl9 B9 B10 B12 -110.8(3) . .
B14 B9 B10 Cl10 -111.1(2) . .
B13 B9 B10 Cl10 -148.76(19) . .
B9 B9 B10 Cl10 148.28(15) 7_575 .
B12 B9 B10 Cl10 110.4(2) . .
Cl9 B9 B10 Cl10 -0.4(3) . .
B14 B10 B11 B15 -37.4(2) . .
B9 B10 B11 B15 -100.4(2) . .
B12 B10 B11 B15 -138.2(2) . .
Cl10 B10 B11 B15 110.9(3) . .
B14 B10 B11 B15 0.2(3) . 7_575
B15 B10 B11 B15 37.6(2) . 7_575
B9 B10 B11 B15 -62.8(3) . 7_575
B12 B10 B11 B15 -100.5(3) . 7_575
Cl10 B10 B11 B15 148.6(2) . 7_575
B14 B10 B11 B10 63.3(3) . 7_575
B15 B10 B11 B10 100.8(3) . 7_575
B9 B10 B11 B10 0.4(4) . 7_575
B12 B10 B11 B10 -37.4(3) . 7_575
Cl10 B10 B11 B10 -148.31(15) . 7_575
B14 B10 B11 Cl11 -150.0(3) . .
B15 B10 B11 Cl11 -112.5(3) . .
B9 B10 B11 Cl11 147.1(2) . .
B12 B10 B11 Cl11 109.3(3) . .
Cl10 B10 B11 Cl11 -1.6(4) . .
B14 B10 B11 B12 100.8(3) . .
B15 B10 B11 B12 138.2(2) . .
B9 B10 B11 B12 37.8(2) . .
Cl10 B10 B11 B12 -110.9(3) . .
B14 B9 B12 B9 100.72(19) . 7_575
B13 B9 B12 B9 37.1(3) . 7_575
B10 B9 B12 B9 137.68(19) . 7_575
Cl9 B9 B12 B9 -110.55(17) . 7_575
B14 B9 B12 Cl12 -147.7(2) . .
B13 B9 B12 Cl12 148.7(2) . .
B9 B9 B12 Cl12 111.6(2) 7_575 .
B10 B9 B12 Cl12 -110.7(2) . .
Cl9 B9 B12 Cl12 1.0(3) . .
B14 B9 B12 B10 -37.0(2) . .
B13 B9 B12 B10 -100.6(3) . .
B9 B9 B12 B10 -137.68(19) 7_575 .
Cl9 B9 B12 B10 111.8(2) . .
B14 B9 B12 B10 63.1(3) . 7_575
B13 B9 B12 B10 -0.5(3) . 7_575
B9 B9 B12 B10 -37.60(14) 7_575 7_575
B10 B9 B12 B10 100.1(3) . 7_575
Cl9 B9 B12 B10 -148.1(2) . 7_575
B14 B9 B12 B11 0.4(2) . .
B13 B9 B12 B11 -63.2(2) . .
B9 B9 B12 B11 -100.35(18) 7_575 .
B10 B9 B12 B11 37.33(18) . .
Cl9 B9 B12 B11 149.10(19) . .
B14 B10 B12 B9 36.9(2) . .
B15 B10 B12 B9 100.7(2) . .
B11 B10 B12 B9 137.8(2) . .
Cl10 B10 B12 B9 -111.2(2) . .
B14 B10 B12 B9 -0.7(3) . 7_575
B15 B10 B12 B9 63.1(3) . 7_575
B9 B10 B12 B9 -37.6(2) . 7_575
B11 B10 B12 B9 100.3(3) . 7_575
Cl10 B10 B12 B9 -148.8(2) . 7_575
B14 B10 B12 Cl12 148.7(2) . .
B15 B10 B12 Cl12 -147.4(2) . .
B9 B10 B12 Cl12 111.9(3) . .
B11 B10 B12 Cl12 -110.3(3) . .
Cl10 B10 B12 Cl12 0.7(4) . .
B14 B10 B12 B10 -63.7(3) . 7_575
B15 B10 B12 B10 0.1(4) . 7_575
B9 B10 B12 B10 -100.6(3) . 7_575
B11 B10 B12 B10 37.3(3) . 7_575
Cl10 B10 B12 B10 148.23(15) . 7_575
B14 B10 B12 B11 -101.0(3) . .
B15 B10 B12 B11 -37.1(2) . .
B9 B10 B12 B11 -137.8(2) . .
Cl10 B10 B12 B11 111.0(3) . .
B15 B11 B12 B9 -0.2(2) . .
B15 B11 B12 B9 63.17(18) 7_575 .
B10 B11 B12 B9 -37.45(18) . .
B10 B11 B12 B9 100.4(2) 7_575 .
Cl11 B11 B12 B9 -148.52(14) . .
B15 B11 B12 B9 -63.18(18) . 7_575
B15 B11 B12 B9 0.2(2) 7_575 7_575
B10 B11 B12 B9 -100.4(2) . 7_575
B10 B11 B12 B9 37.44(18) 7_575 7_575
Cl11 B11 B12 B9 148.52(14) . 7_575
B15 B11 B12 Cl12 148.31(15) . .
B15 B11 B12 Cl12 -148.31(15) 7_575 .
B10 B11 B12 Cl12 111.07(15) . .
B10 B11 B12 Cl12 -111.07(15) 7_575 .
Cl11 B11 B12 Cl12 0.0 . .
B15 B11 B12 B10 37.24(19) . .
B15 B11 B12 B10 100.6(2) 7_575 .
B10 B11 B12 B10 137.9(3) 7_575 .
Cl11 B11 B12 B10 -111.07(15) . .
B15 B11 B12 B10 -100.6(2) . 7_575
B15 B11 B12 B10 -37.24(19) 7_575 7_575
B10 B11 B12 B10 -137.9(3) . 7_575
Cl11 B11 B12 B10 111.07(15) . 7_575
B14 C22 B13 B9 -103.0(2) 7_575 .
B14 C22 B13 B9 40.00(19) . .
B15 C22 B13 B9 -66.7(2) 7_575 .
B15 C22 B13 B9 3.7(3) . .
B14 C22 B13 B9 -40.00(19) 7_575 7_575
B14 C22 B13 B9 103.0(2) . 7_575
B15 C22 B13 B9 -3.7(3) 7_575 7_575
B15 C22 B13 B9 66.7(2) . 7_575
B14 C22 B13 B14 143.0(3) . 7_575
B15 C22 B13 B14 36.3(2) 7_575 7_575
B15 C22 B13 B14 106.7(3) . 7_575
B14 C22 B13 B14 -143.0(3) 7_575 .
B15 C22 B13 B14 -106.7(3) 7_575 .
B15 C22 B13 B14 -36.3(2) . .
B14 B9 B13 C22 -39.45(18) . .
B9 B9 B13 C22 98.83(18) 7_575 .
B10 B9 B13 C22 -2.0(2) . .
B12 B9 B13 C22 61.5(2) . .
Cl9 B9 B13 C22 -150.71(19) . .
B14 B9 B13 B9 -138.3(2) . 7_575
B10 B9 B13 B9 -100.81(19) . 7_575
B12 B9 B13 B9 -37.3(3) . 7_575
Cl9 B9 B13 B9 110.47(18) . 7_575
B14 B9 B13 B14 -100.9(3) . 7_575
B9 B9 B13 B14 37.38(16) 7_575 7_575
B10 B9 B13 B14 -63.4(3) . 7_575
B12 B9 B13 B14 0.1(3) . 7_575
Cl9 B9 B13 B14 147.8(2) . 7_575
B9 B9 B13 B14 138.3(2) 7_575 .
B10 B9 B13 B14 37.5(2) . .
B12 B9 B13 B14 100.9(2) . .
Cl9 B9 B13 B14 -111.3(3) . .
B13 C22 B14 B9 -40.0(2) . .
B14 C22 B14 B9 -3.7(4) 7_575 .
B15 C22 B14 B9 67.1(3) 7_575 .
B15 C22 B14 B9 103.3(2) . .
B13 C22 B14 B10 -103.0(3) . .
B14 C22 B14 B10 -66.7(4) 7_575 .
B15 C22 B14 B10 4.1(3) 7_575 .
B15 C22 B14 B10 40.2(2) . .
B14 C22 B14 B13 36.3(3) 7_575 .
B15 C22 B14 B13 107.1(3) 7_575 .
B15 C22 B14 B13 143.2(3) . .
B13 C22 B14 B15 -143.2(3) . .
B14 C22 B14 B15 -106.9(3) 7_575 .
B15 C22 B14 B15 -36.1(2) 7_575 .
B13 B9 B14 C22 39.2(2) . .
B9 B9 B14 C22 2.1(2) 7_575 .
B10 B9 B14 C22 -98.6(2) . .
B12 B9 B14 C22 -61.5(3) . .
Cl9 B9 B14 C22 149.8(2) . .
B13 B9 B14 B10 137.8(2) . .
B9 B9 B14 B10 100.70(15) 7_575 .
B12 B9 B14 B10 37.17(19) . .
Cl9 B9 B14 B10 -111.5(2) . .
B9 B9 B14 B13 -37.12(17) 7_575 .
B10 B9 B14 B13 -137.8(2) . .
B12 B9 B14 B13 -100.6(2) . .
Cl9 B9 B14 B13 110.6(3) . .
B13 B9 B14 B15 100.2(3) . .
B9 B9 B14 B15 63.1(2) 7_575 .
B10 B9 B14 B15 -37.6(2) . .
B12 B9 B14 B15 -0.4(3) . .
Cl9 B9 B14 B15 -149.1(2) . .
B15 B10 B14 C22 -39.5(2) . .
B9 B10 B14 C22 98.7(2) . .
B11 B10 B14 C22 -2.5(3) . .
B12 B10 B14 C22 61.6(3) . .
Cl10 B10 B14 C22 -150.6(2) . .
B15 B10 B14 B9 -138.2(2) . .
B11 B10 B14 B9 -101.2(2) . .
B12 B10 B14 B9 -37.1(2) . .
Cl10 B10 B14 B9 110.7(2) . .
B15 B10 B14 B13 -100.4(3) . .
B9 B10 B14 B13 37.8(2) . .
B11 B10 B14 B13 -63.4(3) . .
B12 B10 B14 B13 0.7(3) . .
Cl10 B10 B14 B13 148.5(2) . .
B9 B10 B14 B15 138.2(2) . .
B11 B10 B14 B15 37.0(2) . .
B12 B10 B14 B15 101.1(2) . .
Cl10 B10 B14 B15 -111.1(3) . .
B9 B13 B14 C22 -134.0(3) . .
B9 B13 B14 C22 -96.3(3) 7_575 .
B14 B13 B14 C22 -32.8(3) 7_575 .
C22 B13 B14 B9 134.0(3) . .
B9 B13 B14 B9 37.8(2) 7_575 .
B14 B13 B14 B9 101.2(3) 7_575 .
C22 B13 B14 B10 95.9(3) . .
B9 B13 B14 B10 -38.2(2) . .
B9 B13 B14 B10 -0.4(3) 7_575 .
B14 B13 B14 B10 63.1(4) 7_575 .
C22 B13 B14 B15 32.4(3) . .
B9 B13 B14 B15 -101.6(2) . .
B9 B13 B14 B15 -63.9(3) 7_575 .
B14 B13 B14 B15 -0.4(4) 7_575 .
B13 C22 B15 B11 -66.6(3) . .
B14 C22 B15 B11 4.0(4) 7_575 .
B14 C22 B15 B11 -102.8(2) . .
B15 C22 B15 B11 40.3(3) 7_575 .
B13 C22 B15 B15 -106.9(2) . 7_575
B14 C22 B15 B15 -36.32(18) 7_575 7_575
B14 C22 B15 B15 -143.1(2) . 7_575
B13 C22 B15 B10 -3.7(3) . .
B14 C22 B15 B10 66.9(3) 7_575 .
B14 C22 B15 B10 -40.0(2) . .
B15 C22 B15 B10 103.19(19) 7_575 .
B13 C22 B15 B14 36.2(2) . .
B14 C22 B15 B14 106.8(4) 7_575 .
B15 C22 B15 B14 143.1(2) 7_575 .
B15 B11 B15 C22 -39.7(3) 7_575 .
B10 B11 B15 C22 98.2(2) . .
B10 B11 B15 C22 -2.1(3) 7_575 .
Cl11 B11 B15 C22 -151.7(2) . .
B12 B11 B15 C22 61.0(2) . .
B10 B11 B15 B15 137.83(18) . 7_575
B10 B11 B15 B15 37.56(14) 7_575 7_575
Cl11 B11 B15 B15 -112.1(2) . 7_575
B12 B11 B15 B15 100.63(18) . 7_575
B15 B11 B15 B10 -137.83(18) 7_575 .
B10 B11 B15 B10 -100.3(3) 7_575 .
Cl11 B11 B15 B10 110.1(2) . .
B12 B11 B15 B10 -37.20(17) . .
B15 B11 B15 B14 -100.7(2) 7_575 .
B10 B11 B15 B14 37.2(2) . .
B10 B11 B15 B14 -63.1(3) 7_575 .
Cl11 B11 B15 B14 147.3(2) . .
B12 B11 B15 B14 0.0(3) . .
B14 B10 B15 C22 39.35(19) . .
B9 B10 B15 C22 2.2(3) . .
B11 B10 B15 C22 -99.0(2) . .
B12 B10 B15 C22 -61.3(3) . .
Cl10 B10 B15 C22 150.80(19) . .
B14 B10 B15 B11 138.3(2) . .
B9 B10 B15 B11 101.1(2) . .
B12 B10 B15 B11 37.7(2) . .
Cl10 B10 B15 B11 -110.2(2) . .
B14 B10 B15 B15 100.55(15) . 7_575
B9 B10 B15 B15 63.37(19) . 7_575
B11 B10 B15 B15 -37.76(15) . 7_575
B12 B10 B15 B15 -0.1(2) . 7_575
Cl10 B10 B15 B15 -148.00(15) . 7_575
B9 B10 B15 B14 -37.2(2) . .
B11 B10 B15 B14 -138.3(2) . .
B12 B10 B15 B14 -100.6(2) . .
Cl10 B10 B15 B14 111.5(2) . .
B9 B14 B15 C22 -95.8(3) . .
B10 B14 B15 C22 -133.7(2) . .
B13 B14 B15 C22 -32.4(3) . .
C22 B14 B15 B11 96.1(2) . .
B9 B14 B15 B11 0.3(3) . .
B10 B14 B15 B11 -37.7(2) . .
B13 B14 B15 B11 63.7(3) . .
C22 B14 B15 B15 32.61(18) . 7_575
B9 B14 B15 B15 -63.2(2) . 7_575
B10 B14 B15 B15 -101.13(15) . 7_575
B13 B14 B15 B15 0.3(3) . 7_575
C22 B14 B15 B10 133.7(2) . .
B9 B14 B15 B10 37.9(2) . .
B13 B14 B15 B10 101.4(3) . .
